data_4518680
loop_
_publ_author_name
'Taeufer, Tobias'
'Hauptmann, Richy'
'El-Hage, Firas'
'Mayer, Thea S.'
'Jiao, Haijun'
'Rabeah, Jabor'
'Pospech, Jola'

_publ_section_title
;
 Pyrimidopteridine-Catalyzed Hydroamination of Stilbenes with Primary
 Amines: A Dual Photoredox and Hydrogen Atom Transfer Catalyst
;
_journal_issue 8
_journal_name_full 'ACS Catalysis'
_journal_page_first 4862
_journal_page_last 4869
_journal_paper_doi 10.1021/acscatal.0c05540
_journal_volume 11
_journal_year 2021
_chemical_formula_sum 'C21 H20 Cl N'
_chemical_formula_weight 321.83
_space_group_crystal_system monoclinic
_space_group_IT_number 14
_space_group_name_Hall '-P 2ybc'
_space_group_name_H-M_alt 'P 1 21/c 1'
_atom_sites_solution_hydrogens mixed
_audit_creation_method SHELXL-2014/7
_cell_angle_alpha 90
_cell_angle_beta 114.4396(11)
_cell_angle_gamma 90
_cell_formula_units_Z 4
_cell_length_a 19.1956(5)
_cell_length_b 5.6975(2)
_cell_length_c 16.7242(4)
_cell_measurement_reflns_used 5454
_cell_measurement_temperature 150(2)
_cell_measurement_theta_max 66.48
_cell_measurement_theta_min 2.53
_cell_volume 1665.19(8)
_computing_cell_refinement 'SAINT (Bruker, 2013)'
_computing_data_collection 'APEX2 (Bruker, 2014)'
_computing_data_reduction 'CELL_NOW (Sheldrick, 2008) and SAINT'
_computing_structure_refinement 'SHELXL-2014/7 (Sheldrick, 2015)'
_computing_structure_solution 'SHELXS-97 (Sheldrick, 2008)'
_diffrn_ambient_temperature 150(2)
_diffrn_detector_area_resol_mean 8.3333
_diffrn_measured_fraction_theta_full 0.999
_diffrn_measured_fraction_theta_max 0.999
_diffrn_measurement_device_type 'Bruker APEX-II CCD'
_diffrn_measurement_method '\f and \w scans'
_diffrn_radiation_monochromator multilayer
_diffrn_radiation_source microfocus
_diffrn_radiation_type CuK\a
_diffrn_radiation_wavelength 1.54178
_diffrn_reflns_av_R_equivalents 0.0397
_diffrn_reflns_av_unetI/netI 0.0285
_diffrn_reflns_Laue_measured_fraction_full 0.999
_diffrn_reflns_Laue_measured_fraction_max 0.999
_diffrn_reflns_limit_h_max 22
_diffrn_reflns_limit_h_min 0
_diffrn_reflns_limit_k_max 6
_diffrn_reflns_limit_k_min 0
_diffrn_reflns_limit_l_max 18
_diffrn_reflns_limit_l_min -19
_diffrn_reflns_number 11570
_diffrn_reflns_point_group_measured_fraction_full 0.999
_diffrn_reflns_point_group_measured_fraction_max 0.999
_diffrn_reflns_theta_full 66.600
_diffrn_reflns_theta_max 66.600
_diffrn_reflns_theta_min 2.528
_exptl_absorpt_coefficient_mu 1.997
_exptl_absorpt_correction_T_max 0.85
_exptl_absorpt_correction_T_min 0.65
_exptl_absorpt_correction_type multi-scan
_exptl_absorpt_process_details 'TWINABS (Sheldrick, 2008)'
_exptl_crystal_colour colourless
_exptl_crystal_density_diffrn 1.284
_exptl_crystal_description 'part of a plate'
_exptl_crystal_F_000 680
_exptl_crystal_size_max 0.238
_exptl_crystal_size_mid 0.089
_exptl_crystal_size_min 0.085
_refine_diff_density_max 0.298
_refine_diff_density_min -0.180
_refine_diff_density_rms 0.044
_refine_ls_extinction_method none
_refine_ls_goodness_of_fit_ref 1.051
_refine_ls_hydrogen_treatment mixed
_refine_ls_matrix_type full
_refine_ls_number_parameters 213
_refine_ls_number_reflns 2932
_refine_ls_number_restraints 0
_refine_ls_restrained_S_all 1.051
_refine_ls_R_factor_all 0.0396
_refine_ls_R_factor_gt 0.0350
_refine_ls_shift/su_max 0.001
_refine_ls_shift/su_mean 0.000
_refine_ls_structure_factor_coef Fsqd
_refine_ls_weighting_details 'w=1/[\s^2^(Fo^2^)+(0.0531P)^2^+0.2640P] where P=(Fo^2^+2Fc^2^)/3'
_refine_ls_weighting_scheme calc
_refine_ls_wR_factor_gt 0.0875
_refine_ls_wR_factor_ref 0.0910
_reflns_Friedel_coverage 0.000
_reflns_number_gt 2671
_reflns_number_total 2932
_reflns_threshold_expression 'I > 2\s(I)'
_cod_data_source_file cs0c05540_si_003.cif
_cod_data_source_block twin5
_cod_original_sg_symbol_H-M 'P 21/c'
_cod_database_code 4518680
_shelx_shelxl_version_number 2014/7
_shelx_space_group_comment
;
The symmetry employed for this shelxl refinement is uniquely defined
by the following loop, which should always be used as a source of
symmetry information in preference to the above space-group names.
They are only intended as comments.
;

loop_
_space_group_symop_operation_xyz
'x, y, z'
'-x, y+1/2, -z+1/2'
'-x, -y, -z'
'x, -y-1/2, z-1/2'

loop_
_atom_site_label
_atom_site_type_symbol
_atom_site_fract_x
_atom_site_fract_y
_atom_site_fract_z
_atom_site_U_iso_or_equiv
_atom_site_adp_type
_atom_site_occupancy
_atom_site_site_symmetry_order
_atom_site_calc_flag
_atom_site_refinement_flags_posn
_atom_site_refinement_flags_adp
_atom_site_refinement_flags_occupancy
_atom_site_disorder_assembly
_atom_site_disorder_group
C1 C 0.27500(10) 0.9934(3) 0.87202(11) 0.0258(4) Uani 1 1 d . . . . .
H1B H 0.2707 1.1657 0.8804 0.031 Uiso 1 1 calc R U . . .
C2 C 0.23139(9) 0.9330(3) 0.77533(11) 0.0242(3) Uani 1 1 d . . . . .
C3 C 0.24412(10) 0.7230(3) 0.74106(12) 0.0291(4) Uani 1 1 d . . . . .
H3 H 0.2819 0.6170 0.7780 0.035 Uiso 1 1 calc R U . . .
C4 C 0.20206(11) 0.6670(3) 0.65331(12) 0.0322(4) Uani 1 1 d . . . . .
H4 H 0.2114 0.5235 0.6306 0.039 Uiso 1 1 calc R U . . .
C5 C 0.14649(10) 0.8198(4) 0.59869(11) 0.0321(4) Uani 1 1 d . . . . .
H5 H 0.1176 0.7812 0.5387 0.039 Uiso 1 1 calc R U . . .
C6 C 0.13351(10) 1.0285(4) 0.63237(12) 0.0318(4) Uani 1 1 d . . . . .
H6 H 0.0955 1.1341 0.5954 0.038 Uiso 1 1 calc R U . . .
C7 C 0.17583(10) 1.0844(3) 0.72018(12) 0.0273(4) Uani 1 1 d . . . . .
H7 H 0.1665 1.2284 0.7427 0.033 Uiso 1 1 calc R U . . .
C8 C 0.24250(10) 0.8578(4) 0.92866(11) 0.0300(4) Uani 1 1 d . . . . .
H8A H 0.2498 0.6876 0.9229 0.036 Uiso 1 1 calc R U . . .
H8B H 0.2720 0.9011 0.9910 0.036 Uiso 1 1 calc R U . . .
C9 C 0.15852(10) 0.9042(3) 0.90419(11) 0.0270(4) Uani 1 1 d . . . . .
C10 C 0.10352(10) 0.7416(3) 0.85560(11) 0.0294(4) Uani 1 1 d . . . . .
H10 H 0.1188 0.6021 0.8362 0.035 Uiso 1 1 calc R U . . .
C11 C 0.02621(11) 0.7796(4) 0.83475(12) 0.0318(4) Uani 1 1 d . . . . .
H11 H -0.0107 0.6658 0.8018 0.038 Uiso 1 1 calc R U . . .
C12 C 0.00326(11) 0.9828(4) 0.86196(11) 0.0317(4) Uani 1 1 d . . . . .
H12 H -0.0493 1.0086 0.8484 0.038 Uiso 1 1 calc R U . . .
C13 C 0.05751(11) 1.1491(4) 0.90921(12) 0.0315(4) Uani 1 1 d . . . . .
H13 H 0.0420 1.2902 0.9274 0.038 Uiso 1 1 calc R U . . .
C14 C 0.13445(11) 1.1093(3) 0.92989(11) 0.0302(4) Uani 1 1 d . . . . .
H14 H 0.1712 1.2242 0.9621 0.036 Uiso 1 1 calc R U . . .
C15 C 0.39661(10) 1.0646(3) 0.86075(12) 0.0292(4) Uani 1 1 d . . . . .
H15A H 0.4062 1.2251 0.8857 0.035 Uiso 1 1 calc R U . . .
H15B H 0.3637 1.0779 0.7971 0.035 Uiso 1 1 calc R U . . .
C16 C 0.47227(10) 0.9539(3) 0.87307(11) 0.0266(4) Uani 1 1 d . . . . .
C17 C 0.49619(10) 0.7400(3) 0.91484(12) 0.0297(4) Uani 1 1 d . . . . .
H17 H 0.4653 0.6614 0.9385 0.036 Uiso 1 1 calc R U . . .
C18 C 0.56462(11) 0.6385(3) 0.92272(12) 0.0297(4) Uani 1 1 d . . . . .
H18 H 0.5809 0.4929 0.9524 0.036 Uiso 1 1 calc R U . . .
C19 C 0.60864(10) 0.7517(3) 0.88694(11) 0.0282(4) Uani 1 1 d . . . . .
C20 C 0.58707(10) 0.9672(3) 0.84621(12) 0.0301(4) Uani 1 1 d . . . . .
H20 H 0.6184 1.0457 0.8232 0.036 Uiso 1 1 calc R U . . .
C21 C 0.51890(10) 1.0674(3) 0.83940(11) 0.0286(4) Uani 1 1 d . . . . .
H21 H 0.5037 1.2155 0.8114 0.034 Uiso 1 1 calc R U . . .
Cl1 Cl 0.69181(3) 0.61625(9) 0.89232(3) 0.03561(14) Uani 1 1 d . . . . .
N1 N 0.35627(8) 0.9297(3) 0.90260(10) 0.0288(3) Uani 1 1 d . . . . .
H1A H 0.3776(13) 0.955(4) 0.9576(16) 0.028(5) Uiso 1 1 d . . . . .

loop_
_atom_site_aniso_label
_atom_site_aniso_U_11
_atom_site_aniso_U_22
_atom_site_aniso_U_33
_atom_site_aniso_U_23
_atom_site_aniso_U_13
_atom_site_aniso_U_12
C1 0.0241(8) 0.0283(9) 0.0238(8) -0.0001(7) 0.0087(6) 0.0005(7)
C2 0.0221(8) 0.0283(9) 0.0244(8) 0.0008(7) 0.0118(6) -0.0017(7)
C3 0.0277(8) 0.0286(9) 0.0312(9) 0.0017(7) 0.0125(7) 0.0012(7)
C4 0.0354(9) 0.0315(10) 0.0349(10) -0.0059(8) 0.0198(8) -0.0043(8)
C5 0.0283(8) 0.0465(12) 0.0231(8) -0.0041(8) 0.0122(7) -0.0063(8)
C6 0.0277(8) 0.0420(11) 0.0254(8) 0.0045(8) 0.0106(7) 0.0041(8)
C7 0.0276(8) 0.0292(9) 0.0278(9) 0.0006(7) 0.0139(7) 0.0021(7)
C8 0.0294(9) 0.0368(10) 0.0229(8) 0.0025(7) 0.0099(7) 0.0017(8)
C9 0.0285(9) 0.0343(10) 0.0201(8) 0.0043(7) 0.0120(7) 0.0004(7)
C10 0.0339(9) 0.0312(9) 0.0259(8) -0.0017(7) 0.0152(7) -0.0003(8)
C11 0.0318(9) 0.0350(10) 0.0292(9) -0.0029(8) 0.0132(7) -0.0060(8)
C12 0.0262(8) 0.0397(10) 0.0303(9) 0.0026(8) 0.0129(7) 0.0017(8)
C13 0.0347(10) 0.0325(10) 0.0294(9) 0.0007(7) 0.0152(7) 0.0039(8)
C14 0.0317(9) 0.0343(10) 0.0237(8) -0.0013(7) 0.0106(7) -0.0045(7)
C15 0.0245(8) 0.0323(10) 0.0284(9) 0.0011(7) 0.0084(7) -0.0003(7)
C16 0.0249(8) 0.0282(9) 0.0233(8) -0.0041(7) 0.0066(6) -0.0037(7)
C17 0.0297(9) 0.0305(9) 0.0311(8) 0.0003(7) 0.0147(7) -0.0029(7)
C18 0.0318(9) 0.0272(10) 0.0298(9) 0.0014(7) 0.0126(7) -0.0006(7)
C19 0.0241(8) 0.0348(10) 0.0235(8) -0.0066(7) 0.0077(6) -0.0013(7)
C20 0.0276(9) 0.0358(10) 0.0268(8) -0.0013(7) 0.0113(7) -0.0064(7)
C21 0.0281(9) 0.0299(9) 0.0245(8) 0.0005(7) 0.0076(7) -0.0024(7)
Cl1 0.0288(2) 0.0436(3) 0.0362(2) -0.00252(18) 0.01532(18) 0.00452(18)
N1 0.0238(7) 0.0388(9) 0.0220(8) 0.0016(6) 0.0076(6) 0.0001(6)

loop_
_atom_type_symbol
_atom_type_description
_atom_type_scat_dispersion_real
_atom_type_scat_dispersion_imag
_atom_type_scat_source
C C 0.0181 0.0091 'International Tables Vol C Tables 4.2.6.8 and 6.1.1.4'
H H 0.0000 0.0000 'International Tables Vol C Tables 4.2.6.8 and 6.1.1.4'
N N 0.0311 0.0180 'International Tables Vol C Tables 4.2.6.8 and 6.1.1.4'
Cl Cl 0.3639 0.7018 'International Tables Vol C Tables 4.2.6.8 and 6.1.1.4'

loop_
_geom_angle_atom_site_label_1
_geom_angle_atom_site_label_2
_geom_angle_atom_site_label_3
_geom_angle
_geom_angle_site_symmetry_1
_geom_angle_site_symmetry_3
_geom_angle_publ_flag
N1 C1 C2 110.59(14) . . ?
N1 C1 C8 107.67(14) . . ?
C2 C1 C8 110.83(14) . . ?
N1 C1 H1B 109.2 . . ?
C2 C1 H1B 109.2 . . ?
C8 C1 H1B 109.2 . . ?
C7 C2 C3 118.64(16) . . ?
C7 C2 C1 120.04(16) . . ?
C3 C2 C1 121.27(16) . . ?
C4 C3 C2 120.57(17) . . ?
C4 C3 H3 119.7 . . ?
C2 C3 H3 119.7 . . ?
C5 C4 C3 120.32(18) . . ?
C5 C4 H4 119.8 . . ?
C3 C4 H4 119.8 . . ?
C6 C5 C4 119.39(17) . . ?
C6 C5 H5 120.3 . . ?
C4 C5 H5 120.3 . . ?
C5 C6 C7 120.18(17) . . ?
C5 C6 H6 119.9 . . ?
C7 C6 H6 119.9 . . ?
C2 C7 C6 120.90(17) . . ?
C2 C7 H7 119.6 . . ?
C6 C7 H7 119.6 . . ?
C9 C8 C1 113.79(15) . . ?
C9 C8 H8A 108.8 . . ?
C1 C8 H8A 108.8 . . ?
C9 C8 H8B 108.8 . . ?
C1 C8 H8B 108.8 . . ?
H8A C8 H8B 107.7 . . ?
C10 C9 C14 118.24(17) . . ?
C10 C9 C8 120.64(17) . . ?
C14 C9 C8 121.12(17) . . ?
C9 C10 C11 121.12(18) . . ?
C9 C10 H10 119.4 . . ?
C11 C10 H10 119.4 . . ?
C12 C11 C10 119.96(18) . . ?
C12 C11 H11 120.0 . . ?
C10 C11 H11 120.0 . . ?
C11 C12 C13 119.57(17) . . ?
C11 C12 H12 120.2 . . ?
C13 C12 H12 120.2 . . ?
C12 C13 C14 120.02(18) . . ?
C12 C13 H13 120.0 . . ?
C14 C13 H13 120.0 . . ?
C9 C14 C13 121.08(17) . . ?
C9 C14 H14 119.5 . . ?
C13 C14 H14 119.5 . . ?
N1 C15 C16 112.59(15) . . ?
N1 C15 H15A 109.1 . . ?
C16 C15 H15A 109.1 . . ?
N1 C15 H15B 109.1 . . ?
C16 C15 H15B 109.1 . . ?
H15A C15 H15B 107.8 . . ?
C17 C16 C21 118.45(17) . . ?
C17 C16 C15 122.24(16) . . ?
C21 C16 C15 119.29(16) . . ?
C16 C17 C18 121.14(17) . . ?
C16 C17 H17 119.4 . . ?
C18 C17 H17 119.4 . . ?
C19 C18 C17 119.19(18) . . ?
C19 C18 H18 120.4 . . ?
C17 C18 H18 120.4 . . ?
C18 C19 C20 121.10(17) . . ?
C18 C19 Cl1 118.86(15) . . ?
C20 C19 Cl1 120.03(14) . . ?
C19 C20 C21 119.07(17) . . ?
C19 C20 H20 120.5 . . ?
C21 C20 H20 120.5 . . ?
C20 C21 C16 121.02(17) . . ?
C20 C21 H21 119.5 . . ?
C16 C21 H21 119.5 . . ?
C15 N1 C1 113.60(14) . . ?
C15 N1 H1A 108.5(15) . . ?
C1 N1 H1A 107.4(15) . . ?

loop_
_geom_bond_atom_site_label_1
_geom_bond_atom_site_label_2
_geom_bond_distance
_geom_bond_site_symmetry_2
_geom_bond_publ_flag
C1 N1 1.472(2) . ?
C1 C2 1.521(2) . ?
C1 C8 1.540(2) . ?
C1 H1B 1.0000 . ?
C2 C7 1.385(3) . ?
C2 C3 1.391(3) . ?
C3 C4 1.388(3) . ?
C3 H3 0.9500 . ?
C4 C5 1.387(3) . ?
C4 H4 0.9500 . ?
C5 C6 1.382(3) . ?
C5 H5 0.9500 . ?
C6 C7 1.390(3) . ?
C6 H6 0.9500 . ?
C7 H7 0.9500 . ?
C8 C9 1.513(2) . ?
C8 H8A 0.9900 . ?
C8 H8B 0.9900 . ?
C9 C10 1.387(3) . ?
C9 C14 1.389(3) . ?
C10 C11 1.394(3) . ?
C10 H10 0.9500 . ?
C11 C12 1.381(3) . ?
C11 H11 0.9500 . ?
C12 C13 1.388(3) . ?
C12 H12 0.9500 . ?
C13 C14 1.389(3) . ?
C13 H13 0.9500 . ?
C14 H14 0.9500 . ?
C15 N1 1.459(2) . ?
C15 C16 1.517(2) . ?
C15 H15A 0.9900 . ?
C15 H15B 0.9900 . ?
C16 C17 1.385(3) . ?
C16 C21 1.398(3) . ?
C17 C18 1.391(3) . ?
C17 H17 0.9500 . ?
C18 C19 1.381(3) . ?
C18 H18 0.9500 . ?
C19 C20 1.382(3) . ?
C19 Cl1 1.7417(18) . ?
C20 C21 1.389(3) . ?
C20 H20 0.9500 . ?
C21 H21 0.9500 . ?
N1 H1A 0.85(2) . ?

loop_
_geom_torsion_atom_site_label_1
_geom_torsion_atom_site_label_2
_geom_torsion_atom_site_label_3
_geom_torsion_atom_site_label_4
_geom_torsion
_geom_torsion_site_symmetry_1
_geom_torsion_site_symmetry_2
_geom_torsion_site_symmetry_3
_geom_torsion_site_symmetry_4
_geom_torsion_publ_flag
N1 C1 C2 C7 -140.15(16) . . . . ?
C8 C1 C2 C7 100.52(19) . . . . ?
N1 C1 C2 C3 42.2(2) . . . . ?
C8 C1 C2 C3 -77.1(2) . . . . ?
C7 C2 C3 C4 0.2(3) . . . . ?
C1 C2 C3 C4 177.86(16) . . . . ?
C2 C3 C4 C5 -0.3(3) . . . . ?
C3 C4 C5 C6 0.2(3) . . . . ?
C4 C5 C6 C7 0.0(3) . . . . ?
C3 C2 C7 C6 0.0(3) . . . . ?
C1 C2 C7 C6 -177.72(16) . . . . ?
C5 C6 C7 C2 -0.1(3) . . . . ?
N1 C1 C8 C9 -179.51(15) . . . . ?
C2 C1 C8 C9 -58.4(2) . . . . ?
C1 C8 C9 C10 102.7(2) . . . . ?
C1 C8 C9 C14 -77.6(2) . . . . ?
C14 C9 C10 C11 -1.5(3) . . . . ?
C8 C9 C10 C11 178.23(16) . . . . ?
C9 C10 C11 C12 0.6(3) . . . . ?
C10 C11 C12 C13 0.7(3) . . . . ?
C11 C12 C13 C14 -0.9(3) . . . . ?
C10 C9 C14 C13 1.3(3) . . . . ?
C8 C9 C14 C13 -178.43(16) . . . . ?
C12 C13 C14 C9 -0.1(3) . . . . ?
N1 C15 C16 C17 4.0(2) . . . . ?
N1 C15 C16 C21 -177.68(15) . . . . ?
C21 C16 C17 C18 -0.5(3) . . . . ?
C15 C16 C17 C18 177.82(17) . . . . ?
C16 C17 C18 C19 -1.0(3) . . . . ?
C17 C18 C19 C20 2.2(3) . . . . ?
C17 C18 C19 Cl1 -176.83(14) . . . . ?
C18 C19 C20 C21 -1.7(3) . . . . ?
Cl1 C19 C20 C21 177.31(14) . . . . ?
C19 C20 C21 C16 0.1(3) . . . . ?
C17 C16 C21 C20 1.0(3) . . . . ?
C15 C16 C21 C20 -177.37(16) . . . . ?
C16 C15 N1 C1 -163.98(15) . . . . ?
C2 C1 N1 C15 64.9(2) . . . . ?
C8 C1 N1 C15 -173.87(15) . . . . ?
